data_1517411
loop_
_publ_author_name
'Sarigaputi, Chanin'
'Sommit, Damrong'
'Teerawatananond, Thapong'
'Pudhom, Khanitha'

_publ_section_title
;
 Weakly Anti-inflammatory Limonoids from the Seeds of Xylocarpus rumphii.
;
_journal_issue 9
_journal_name_full 'Journal of natural products'
_journal_page_first 2037
_journal_page_last 2043
_journal_paper_doi 10.1021/np5003687
_journal_volume 77
_journal_year 2014
_chemical_formula_sum 'C37 H52 O12'
_chemical_formula_weight 688.79
_chemical_name_systematic
;
 ?
;
_space_group_IT_number 19
_symmetry_space_group_name_Hall 'P 2ac 2ab'
_symmetry_space_group_name_H-M 'P 21 21 21'
_atom_sites_solution_hydrogens geom
_atom_sites_solution_primary direct
_atom_sites_solution_secondary difmap
_audit_creation_method SHELXL-97
_cell_angle_alpha 90.00
_cell_angle_beta 90.00
_cell_angle_gamma 90.00
_cell_formula_units_Z 4
_cell_length_a 12.1699(10)
_cell_length_b 12.3165(16)
_cell_length_c 24.075(3)
_cell_measurement_temperature 293(2)
_cell_volume 3608.6(7)
_computing_structure_refinement 'SHELXL-97 (Sheldrick, 2008)'
_diffrn_ambient_temperature 293(2)
_diffrn_measured_fraction_theta_full 0.923
_diffrn_measured_fraction_theta_max 0.923
_diffrn_radiation_monochromator graphite
_diffrn_radiation_source 'fine-focus sealed tube'
_diffrn_radiation_type MoK\a
_diffrn_radiation_wavelength 0.71073
_diffrn_reflns_av_R_equivalents 0.0350
_diffrn_reflns_av_sigmaI/netI 0.0591
_diffrn_reflns_limit_h_max 10
_diffrn_reflns_limit_h_min -11
_diffrn_reflns_limit_k_max 12
_diffrn_reflns_limit_k_min -8
_diffrn_reflns_limit_l_max 21
_diffrn_reflns_limit_l_min -23
_diffrn_reflns_number 6403
_diffrn_reflns_theta_full 20.83
_diffrn_reflns_theta_max 20.83
_diffrn_reflns_theta_min 1.69
_exptl_absorpt_coefficient_mu 0.094
_exptl_crystal_density_diffrn 1.268
_exptl_crystal_density_method 'not measured'
_exptl_crystal_F_000 1480
_refine_diff_density_max 0.439
_refine_diff_density_min -0.402
_refine_diff_density_rms 0.159
_refine_ls_abs_structure_details 'Flack H D (1983), Acta Cryst. A39, 876-881'
_refine_ls_abs_structure_Flack 0(2)
_refine_ls_extinction_method none
_refine_ls_goodness_of_fit_ref 0.774
_refine_ls_hydrogen_treatment mixed
_refine_ls_matrix_type full
_refine_ls_number_parameters 445
_refine_ls_number_reflns 3394
_refine_ls_number_restraints 478
_refine_ls_restrained_S_all 0.745
_refine_ls_R_factor_all 0.0750
_refine_ls_R_factor_gt 0.0540
_refine_ls_shift/su_max 0.000
_refine_ls_shift/su_mean 0.000
_refine_ls_structure_factor_coef Fsqd
_refine_ls_weighting_details 'calc w=1/[\s^2^(Fo^2^)+(0.2000P)^2^+0.0000P] where P=(Fo^2^+2Fc^2^)/3'
_refine_ls_weighting_scheme calc
_refine_ls_wR_factor_gt 0.1545
_refine_ls_wR_factor_ref 0.1888
_reflns_number_gt 2745
_reflns_number_total 3394
_reflns_threshold_expression >2\s(I)
_cod_data_source_file np5003687_si_001.cif
_cod_data_source_block 563055_02r_0m
_cod_depositor_comments 'Adding full bibliography for 1517411.cif.'
_cod_database_code 1517411

loop_
_symmetry_equiv_pos_as_xyz
'x, y, z'
'-x+1/2, -y, z+1/2'
'x+1/2, -y+1/2, -z'
'-x, y+1/2, -z+1/2'

loop_
_atom_site_label
_atom_site_type_symbol
_atom_site_fract_x
_atom_site_fract_y
_atom_site_fract_z
_atom_site_U_iso_or_equiv
_atom_site_adp_type
_atom_site_occupancy
_atom_site_symmetry_multiplicity
_atom_site_calc_flag
_atom_site_refinement_flags
_atom_site_disorder_assembly
_atom_site_disorder_group
C1 C 0.2086(5) 0.5038(4) 0.0040(2) 0.0453(13) Uani 1 1 d U . .
C1A C 0.2299(5) 0.7480(5) -0.1424(3) 0.0533(15) Uani 1 1 d U B .
C1B C -0.0806(5) 0.6933(5) -0.0968(3) 0.0551(15) Uani 1 1 d U . .
C2 C 0.1576(4) 0.5937(4) -0.0305(2) 0.0424(13) Uani 1 1 d U . .
C2A C 0.2539(6) 0.8675(6) -0.1461(3) 0.0778(19) Uani 1 1 d U . .
H2A H 0.3344 0.8695 -0.1463 0.093 Uiso 1 1 calc R A 1
C2B C -0.0928(5) 0.7390(6) -0.1538(3) 0.0711(18) Uani 1 1 d U . .
H2B H -0.0217 0.7715 -0.1632 0.085 Uiso 1 1 calc R . .
C3 C 0.0355(5) 0.5740(5) -0.0407(2) 0.0480(14) Uani 1 1 d U . .
H3 H -0.0058 0.6093 -0.0108 0.058 Uiso 1 1 calc R . .
C4 C -0.0010(5) 0.4537(4) -0.0435(2) 0.0502(14) Uani 1 1 d U . .
C4B C -0.163(2) 0.883(2) -0.2093(10) 0.401(18) Uani 1 1 d U . .
H4B1 H -0.1196 0.8369 -0.2329 0.602 Uiso 1 1 calc R . .
H4B2 H -0.1274 0.9515 -0.2048 0.602 Uiso 1 1 calc R . .
H4B3 H -0.2342 0.8933 -0.2257 0.602 Uiso 1 1 calc R . .
C3B C -0.1761(8) 0.8308(9) -0.1548(4) 0.130(3) Uani 1 1 d U . .
H3B1 H -0.1615 0.8823 -0.1253 0.155 Uiso 1 1 calc R . .
H3B2 H -0.2500 0.8027 -0.1504 0.155 Uiso 1 1 calc R . .
C3A1 C 0.2254(17) 0.9324(15) -0.0936(8) 0.095(7) Uiso 0.48(2) 1 d PU B 1
H3A1 H 0.2683 0.9031 -0.0632 0.114 Uiso 0.48(2) 1 calc PR B 1
H3A2 H 0.2495 1.0066 -0.0993 0.114 Uiso 0.48(2) 1 calc PR B 1
C3A2 C 0.160(2) 0.935(2) -0.1317(11) 0.150(9) Uiso 0.52(2) 1 d PU B 2
H3A3 H 0.1781 1.0089 -0.1413 0.179 Uiso 0.52(2) 1 calc PR B 2
H3A4 H 0.0995 0.9131 -0.1558 0.179 Uiso 0.52(2) 1 calc PR B 2
C4A C 0.1195(12) 0.9353(10) -0.0775(5) 0.171(5) Uani 1 1 d U . .
H4A1 H 0.1132 0.9774 -0.0440 0.256 Uiso 1 1 calc R B 1
H4A2 H 0.0941 0.8628 -0.0706 0.256 Uiso 1 1 calc R B 1
H4A3 H 0.0758 0.9679 -0.1061 0.256 Uiso 1 1 calc R B 1
C5A C 0.2256(15) 0.9066(10) -0.2030(5) 0.213(8) Uani 1 1 d U B .
H5A1 H 0.2423 0.9826 -0.2059 0.319 Uiso 1 1 calc R . .
H5A2 H 0.1487 0.8955 -0.2097 0.319 Uiso 1 1 calc R . .
H5A3 H 0.2676 0.8670 -0.2299 0.319 Uiso 1 1 calc R . .
C5B C -0.1129(8) 0.6480(8) -0.1968(3) 0.111(3) Uani 1 1 d U . .
H5B1 H -0.1190 0.6793 -0.2332 0.167 Uiso 1 1 calc R . .
H5B2 H -0.1796 0.6104 -0.1878 0.167 Uiso 1 1 calc R . .
H5B3 H -0.0525 0.5979 -0.1961 0.167 Uiso 1 1 calc R . .
C5 C 0.0952(4) 0.3862(4) -0.0644(2) 0.0488(13) Uani 1 1 d U . .
H5 H 0.1158 0.4192 -0.0999 0.059 Uiso 1 1 calc R . .
C6 C 0.0673(5) 0.2672(5) -0.0784(3) 0.0610(16) Uani 1 1 d U . .
H6A H 0.1346 0.2250 -0.0777 0.073 Uiso 1 1 calc R . .
H6B H 0.0192 0.2387 -0.0498 0.073 Uiso 1 1 calc R . .
C7 C 0.0129(6) 0.2519(6) -0.1341(4) 0.078(2) Uani 1 1 d U . .
C8 C 0.3379(4) 0.5243(4) -0.0567(2) 0.0420(13) Uani 1 1 d U . .
C9 C 0.3076(4) 0.4048(4) -0.0638(2) 0.0449(13) Uani 1 1 d U . .
H9 H 0.3644 0.3640 -0.0439 0.054 Uiso 1 1 calc R . .
C10 C 0.2006(5) 0.3931(4) -0.0279(2) 0.0473(13) Uani 1 1 d U . .
C11 C 0.3191(5) 0.3712(5) -0.1256(2) 0.0525(15) Uani 1 1 d U . .
H11A H 0.3010 0.2950 -0.1300 0.063 Uiso 1 1 calc R . .
H11B H 0.2693 0.4136 -0.1484 0.063 Uiso 1 1 calc R . .
C12 C 0.4369(5) 0.3916(5) -0.1430(3) 0.0607(16) Uani 1 1 d U . .
H12A H 0.4423 0.3780 -0.1826 0.073 Uiso 1 1 calc R . .
H12B H 0.4829 0.3384 -0.1245 0.073 Uiso 1 1 calc R . .
C13 C 0.4853(5) 0.5042(5) -0.1315(2) 0.0522(14) Uani 1 1 d U . .
C14 C 0.4566(4) 0.5428(4) -0.0716(2) 0.0469(13) Uani 1 1 d U . .
H14 H 0.4988 0.4957 -0.0467 0.056 Uiso 1 1 calc R . .
C15 C 0.4990(4) 0.6572(4) -0.0609(2) 0.0468(13) Uani 1 1 d U . .
H15A H 0.4559 0.6881 -0.0309 0.056 Uiso 1 1 calc R . .
H15B H 0.5741 0.6513 -0.0477 0.056 Uiso 1 1 calc R . .
C16 C 0.4980(5) 0.7354(5) -0.1075(3) 0.0524(15) Uani 1 1 d U . .
C17 C 0.4416(5) 0.5891(5) -0.1727(2) 0.0525(14) Uani 1 1 d U . .
H17 H 0.3612 0.5874 -0.1710 0.063 Uiso 1 1 calc R . .
C18 C 0.6132(5) 0.4959(6) -0.1369(3) 0.0702(18) Uani 1 1 d U . .
H18A H 0.6454 0.5655 -0.1295 0.105 Uiso 1 1 calc R . .
H18B H 0.6320 0.4734 -0.1739 0.105 Uiso 1 1 calc R . .
H18C H 0.6405 0.4438 -0.1107 0.105 Uiso 1 1 calc R . .
C19 C 0.2130(5) 0.2991(5) 0.0137(3) 0.0635(17) Uani 1 1 d U . .
H19A H 0.1476 0.2935 0.0358 0.095 Uiso 1 1 calc R . .
H19B H 0.2749 0.3127 0.0375 0.095 Uiso 1 1 calc R . .
H19C H 0.2243 0.2324 -0.0061 0.095 Uiso 1 1 calc R . .
C20 C 0.4739(6) 0.5798(6) -0.2324(3) 0.0653(17) Uani 1 1 d U . .
C21 C 0.5508(8) 0.6424(8) -0.2593(3) 0.100(3) Uani 1 1 d U . .
H21 H 0.5941 0.6950 -0.2423 0.120 Uiso 1 1 calc R . .
C22 C 0.4316(10) 0.5136(9) -0.2748(4) 0.129(3) Uani 1 1 d U . .
H22 H 0.3765 0.4620 -0.2703 0.155 Uiso 1 1 calc R . .
C23 C 0.4813(12) 0.5353(8) -0.3215(4) 0.135(4) Uani 1 1 d U . .
H23 H 0.4682 0.4999 -0.3550 0.162 Uiso 1 1 calc R . .
C28 C -0.1008(5) 0.4430(5) -0.0838(3) 0.0688(18) Uani 1 1 d U . .
H28A H -0.1231 0.3684 -0.0858 0.103 Uiso 1 1 calc R . .
H28B H -0.0800 0.4680 -0.1200 0.103 Uiso 1 1 calc R . .
H28C H -0.1607 0.4862 -0.0702 0.103 Uiso 1 1 calc R . .
C29 C -0.0430(5) 0.4187(6) 0.0140(3) 0.0695(18) Uani 1 1 d U . .
H29A H -0.0654 0.3440 0.0127 0.104 Uiso 1 1 calc R . .
H29B H -0.1045 0.4631 0.0243 0.104 Uiso 1 1 calc R . .
H29C H 0.0147 0.4271 0.0408 0.104 Uiso 1 1 calc R . .
C30 C 0.2386(4) 0.5934(4) -0.0796(2) 0.0421(13) Uani 1 1 d U B .
H30 H 0.2057 0.5581 -0.1121 0.050 Uiso 1 1 calc R . .
C31 C -0.1292(12) 0.1596(12) -0.1811(5) 0.198(7) Uani 1 1 d U . .
H31A H -0.1867 0.1081 -0.1740 0.297 Uiso 1 1 calc R . .
H31B H -0.0784 0.1297 -0.2075 0.297 Uiso 1 1 calc R . .
H31C H -0.1603 0.2252 -0.1958 0.297 Uiso 1 1 calc R . .
O1 O 0.4768(3) 0.6999(3) -0.15913(16) 0.0565(10) Uani 1 1 d U . .
O2 O 0.5201(4) 0.8300(4) -0.10284(18) 0.0743(13) Uani 1 1 d U . .
O3 O 0.3232(3) 0.5349(3) 0.00208(14) 0.0457(9) Uani 1 1 d U . .
O4 O 0.2708(3) 0.7047(3) -0.09267(15) 0.0449(9) Uani 1 1 d U . .
O5 O 0.1845(4) 0.6947(4) -0.17647(17) 0.0679(12) Uani 1 1 d U . .
O6 O 0.1637(3) 0.6931(3) -0.00021(15) 0.0520(10) Uani 1 1 d U . .
H6 H 0.2164 0.7286 -0.0112 0.078 Uiso 1 1 calc R . .
O7 O 0.1751(4) 0.5001(3) 0.05926(15) 0.0610(11) Uani 1 1 d U . .
H7 H 0.1526 0.5600 0.0687 0.091 Uiso 1 1 calc R . .
O8 O 0.0111(3) 0.6311(3) -0.09261(15) 0.0506(10) Uani 1 1 d U . .
O9 O -0.1428(4) 0.7054(4) -0.0587(2) 0.0726(13) Uani 1 1 d U . .
O10 O 0.0410(5) 0.2955(6) -0.1762(2) 0.115(2) Uani 1 1 d U . .
O11 O -0.0727(5) 0.1830(5) -0.1304(2) 0.1067(18) Uani 1 1 d U . .
O12 O 0.5545(7) 0.6163(6) -0.3143(2) 0.134(2) Uani 1 1 d U . .

loop_
_atom_site_aniso_label
_atom_site_aniso_U_11
_atom_site_aniso_U_22
_atom_site_aniso_U_33
_atom_site_aniso_U_23
_atom_site_aniso_U_13
_atom_site_aniso_U_12
C1 0.036(3) 0.052(3) 0.049(3) -0.003(3) 0.004(3) -0.004(2)
C1A 0.036(4) 0.066(4) 0.058(4) 0.013(3) 0.004(3) 0.007(3)
C1B 0.024(4) 0.061(4) 0.079(4) -0.006(3) 0.001(3) 0.006(3)
C2 0.033(3) 0.045(3) 0.049(3) -0.005(3) 0.002(2) 0.003(2)
C2A 0.062(5) 0.061(4) 0.111(5) 0.024(4) -0.009(4) 0.002(3)
C2B 0.043(4) 0.084(5) 0.087(4) 0.021(3) -0.003(3) 0.007(3)
C3 0.037(3) 0.055(3) 0.052(3) 0.004(3) 0.007(2) 0.002(2)
C4 0.035(3) 0.049(3) 0.067(4) -0.004(3) 0.006(3) -0.011(2)
C4B 0.41(3) 0.44(3) 0.36(2) 0.29(2) 0.07(2) 0.20(3)
C3B 0.098(7) 0.146(8) 0.145(8) 0.038(6) -0.010(6) 0.053(6)
C4A 0.216(13) 0.138(9) 0.159(10) 0.030(8) 0.079(9) 0.022(8)
C5A 0.36(2) 0.124(9) 0.158(10) 0.088(8) -0.092(13) -0.065(12)
C5B 0.126(7) 0.126(7) 0.082(5) 0.011(5) -0.016(5) -0.032(6)
C5 0.031(3) 0.051(3) 0.065(3) 0.008(3) -0.001(3) -0.004(2)
C6 0.057(4) 0.046(3) 0.080(4) -0.005(3) -0.003(3) -0.007(3)
C7 0.072(5) 0.069(5) 0.092(5) -0.021(4) -0.010(4) -0.016(4)
C8 0.034(3) 0.049(3) 0.043(3) -0.006(2) 0.001(2) 0.001(2)
C9 0.032(3) 0.043(3) 0.059(3) -0.006(3) -0.008(3) 0.006(2)
C10 0.041(3) 0.043(3) 0.058(3) -0.004(3) -0.003(3) 0.000(2)
C11 0.038(4) 0.047(3) 0.072(4) -0.021(3) 0.006(3) 0.001(3)
C12 0.050(4) 0.056(3) 0.076(4) -0.017(3) 0.009(3) 0.004(3)
C13 0.034(3) 0.059(3) 0.063(3) -0.013(3) 0.001(3) 0.000(3)
C14 0.028(3) 0.053(3) 0.060(3) -0.005(3) 0.000(3) 0.002(2)
C15 0.031(3) 0.059(3) 0.050(3) 0.001(3) -0.006(3) -0.004(2)
C16 0.042(4) 0.058(4) 0.057(4) -0.007(3) -0.005(3) -0.008(3)
C17 0.037(3) 0.061(3) 0.060(3) -0.014(3) -0.001(3) 0.002(3)
C18 0.040(4) 0.077(4) 0.093(5) -0.001(4) 0.015(3) 0.008(3)
C19 0.054(4) 0.056(4) 0.081(4) 0.015(3) -0.004(3) 0.003(3)
C20 0.071(5) 0.068(4) 0.057(3) -0.015(3) -0.006(3) 0.008(3)
C21 0.122(7) 0.111(6) 0.066(4) -0.006(4) 0.017(4) -0.019(5)
C22 0.190(10) 0.114(7) 0.083(5) -0.019(5) -0.029(6) -0.037(6)
C23 0.254(13) 0.095(7) 0.055(5) -0.024(5) -0.007(6) 0.003(7)
C28 0.040(4) 0.064(4) 0.102(5) 0.004(4) -0.012(3) -0.011(3)
C29 0.049(4) 0.076(4) 0.083(4) 0.009(4) 0.021(3) -0.013(3)
C30 0.039(3) 0.040(3) 0.047(3) -0.006(2) -0.003(2) 0.004(2)
C31 0.194(12) 0.206(14) 0.193(11) -0.074(11) -0.084(10) -0.086(11)
O1 0.058(3) 0.061(2) 0.051(2) -0.006(2) 0.0008(19) -0.006(2)
O2 0.088(3) 0.061(3) 0.074(3) 0.002(2) -0.024(2) -0.018(2)
O3 0.040(2) 0.050(2) 0.047(2) -0.0018(17) -0.0054(17) -0.0045(17)
O4 0.037(2) 0.038(2) 0.060(2) 0.0011(18) -0.0020(17) -0.0019(16)
O5 0.064(3) 0.085(3) 0.055(3) 0.011(2) -0.015(2) -0.011(3)
O6 0.047(3) 0.045(2) 0.063(2) -0.006(2) 0.0130(19) -0.0016(17)
O7 0.065(3) 0.065(3) 0.053(2) 0.000(2) 0.008(2) -0.003(2)
O8 0.033(2) 0.054(2) 0.064(2) 0.0058(19) 0.0019(17) 0.0048(17)
O9 0.042(3) 0.090(3) 0.086(3) -0.002(3) 0.007(2) 0.016(2)
O10 0.118(5) 0.151(6) 0.076(3) -0.014(4) 0.002(3) -0.040(4)
O11 0.088(4) 0.105(4) 0.127(4) -0.019(3) -0.019(3) -0.044(3)
O12 0.199(7) 0.136(6) 0.066(4) -0.016(4) 0.028(4) 0.004(5)

loop_
_atom_type_symbol
_atom_type_description
_atom_type_scat_dispersion_real
_atom_type_scat_dispersion_imag
_atom_type_scat_source
C C 0.0033 0.0016 'International Tables Vol C Tables 4.2.6.8 and 6.1.1.4'
H H 0.0000 0.0000 'International Tables Vol C Tables 4.2.6.8 and 6.1.1.4'
O O 0.0106 0.0060 'International Tables Vol C Tables 4.2.6.8 and 6.1.1.4'

loop_
_geom_angle_atom_site_label_1
_geom_angle_atom_site_label_2
_geom_angle_atom_site_label_3
_geom_angle
O7 C1 O3 108.7(4)
O7 C1 C2 115.3(5)
O3 C1 C2 100.6(4)
O7 C1 C10 114.9(4)
O3 C1 C10 105.9(4)
C2 C1 C10 110.0(4)
O5 C1A O4 123.0(6)
O5 C1A C2A 126.2(6)
O4 C1A C2A 110.8(6)
O9 C1B O8 122.1(6)
O9 C1B C2B 126.5(5)
O8 C1B C2B 111.3(5)
O6 C2 C1 109.1(4)
O6 C2 C3 105.7(4)
C1 C2 C3 111.8(5)
O6 C2 C30 111.2(4)
C1 C2 C30 99.0(4)
C3 C2 C30 119.9(5)
C5A C2A C3A2 81.6(13)
C5A C2A C1A 109.0(7)
C3A2 C2A C1A 112.9(12)
C5A C2A C3A1 122.4(10)
C3A2 C2A C3A1 48.0(10)
C1A C2A C3A1 114.7(9)
C1B C2B C3B 111.3(7)
C1B C2B C5B 111.0(6)
C3B C2B C5B 115.0(7)
O8 C3 C2 105.0(4)
O8 C3 C4 111.3(5)
C2 C3 C4 116.0(5)
C5 C4 C29 113.5(5)
C5 C4 C3 108.5(4)
C29 C4 C3 108.9(5)
C5 C4 C28 110.4(5)
C29 C4 C28 106.1(5)
C3 C4 C28 109.4(5)
C2B C3B C4B 105.6(11)
C4A C3A1 C2A 117.9(16)
C4A C3A2 C2A 120(2)
C3A2 C4A C3A1 52.7(12)
C4 C5 C6 115.0(5)
C4 C5 C10 114.8(5)
C6 C5 C10 110.9(4)
C7 C6 C5 114.3(5)
O10 C7 O11 123.9(7)
O10 C7 C6 124.9(7)
O11 C7 C6 111.2(7)
O3 C8 C14 110.0(4)
O3 C8 C9 99.7(4)
C14 C8 C9 110.6(5)
O3 C8 C30 101.6(4)
C14 C8 C30 124.7(5)
C9 C8 C30 107.2(4)
C8 C9 C11 110.1(5)
C8 C9 C10 103.1(4)
C11 C9 C10 125.3(4)
C19 C10 C5 114.0(4)
C19 C10 C1 109.2(4)
C5 C10 C1 112.0(4)
C19 C10 C9 110.3(5)
C5 C10 C9 112.3(4)
C1 C10 C9 97.9(4)
C12 C11 C9 107.8(5)
C11 C12 C13 117.6(5)
C17 C13 C12 111.5(5)
C17 C13 C14 108.2(4)
C12 C13 C14 111.0(5)
C17 C13 C18 109.5(5)
C12 C13 C18 107.9(5)
C14 C13 C18 108.6(5)
C8 C14 C15 115.2(4)
C8 C14 C13 112.9(4)
C15 C14 C13 111.3(5)
C16 C15 C14 118.1(5)
O2 C16 O1 116.5(6)
O2 C16 C15 123.9(6)
O1 C16 C15 119.5(5)
O1 C17 C20 102.1(5)
O1 C17 C13 112.9(4)
C20 C17 C13 118.5(5)
C21 C20 C22 103.4(7)
C21 C20 C17 126.1(6)
C22 C20 C17 130.4(8)
C20 C21 O12 110.4(8)
C23 C22 C20 109.8(10)
C22 C23 O12 110.2(8)
O4 C30 C2 109.6(4)
O4 C30 C8 112.1(4)
C2 C30 C8 102.9(4)
C16 O1 C17 124.4(5)
C8 O3 C1 97.3(4)
C1A O4 C30 116.5(4)
C1B O8 C3 120.1(4)
C7 O11 C31 116.4(8)
C23 O12 C21 106.1(8)

loop_
_geom_bond_atom_site_label_1
_geom_bond_atom_site_label_2
_geom_bond_distance
C1 O7 1.393(6)
C1 O3 1.447(7)
C1 C2 1.516(8)
C1 C10 1.568(8)
C1A O5 1.188(7)
C1A O4 1.401(7)
C1A C2A 1.503(10)
C1B O9 1.198(7)
C1B O8 1.358(7)
C1B C2B 1.489(9)
C2 O6 1.426(6)
C2 C3 1.525(8)
C2 C30 1.540(8)
C2A C5A 1.492(12)
C2A C3A2 1.45(3)
C2A C3A1 1.534(19)
C2B C3B 1.519(11)
C2B C5B 1.545(11)
C3 O8 1.464(7)
C3 C4 1.548(8)
C4 C5 1.520(8)
C4 C29 1.538(8)
C4 C28 1.559(9)
C4B C3B 1.47(2)
C3A1 C4A 1.35(2)
C3A2 C4A 1.39(2)
C5 C6 1.542(8)
C5 C10 1.557(8)
C6 C7 1.505(10)
C7 O10 1.197(8)
C7 O11 1.346(9)
C8 O3 1.432(6)
C8 C14 1.505(8)
C8 C9 1.526(8)
C8 C30 1.578(8)
C9 C11 1.550(7)
C9 C10 1.569(8)
C10 C19 1.540(8)
C11 C12 1.515(9)
C12 C13 1.532(8)
C13 C17 1.536(9)
C13 C14 1.559(8)
C13 C18 1.565(9)
C14 C15 1.522(8)
C15 C16 1.479(8)
C16 O2 1.202(7)
C16 O1 1.342(7)
C17 O1 1.467(7)
C17 C20 1.493(8)
C20 C21 1.375(10)
C20 C22 1.405(11)
C21 O12 1.363(9)
C22 C23 1.304(14)
C23 O12 1.350(13)
C30 O4 1.460(6)
C31 O11 1.430(10)
